data_7157154
loop_
_publ_author_name
'Patel, Heta A.'
'Bhanvadia, Viraj J.'
'Mande, Hemant M.'
'Zade, Sanjio S.'
'Patel, Arun L.'

_publ_section_title
;
 Benzochalcogendiazole-based conjugated molecules: investigating the
 effects of substituents and heteroatom juggling.
;
_journal_issue 43
_journal_name_full 'Organic &amp; biomolecular chemistry'
_journal_page_first 9467
_journal_paper_doi 10.1039/c9ob01762c
_journal_volume 17
_journal_year 2019
_chemical_formula_moiety 'C22 H16 N2 Se'
_chemical_formula_sum 'C22 H16 N2 Se'
_chemical_formula_weight 387.33
_space_group_crystal_system monoclinic
_space_group_IT_number 14
_space_group_name_Hall '-P 2ybc'
_space_group_name_H-M_alt 'P 1 21/c 1'
_symmetry_space_group_name_Hall '-P 2ybc'
_symmetry_space_group_name_H-M 'P 1 21/c 1'
_atom_sites_solution_hydrogens geom
_atom_sites_solution_primary direct
_atom_sites_solution_secondary difmap
_audit_creation_date 2018-02-17
_audit_creation_method
;
Olex2 1.2
(compiled 2017.08.10 svn.r3458 for OlexSys, GUI svn.r5381)
;
_audit_update_record
;
2018-06-19 deposited with the CCDC.    2019-10-15 downloaded from the CCDC.
;
_cell_angle_alpha 90.00
_cell_angle_beta 101.610(13)
_cell_angle_gamma 90.00
_cell_formula_units_Z 4
_cell_length_a 9.6424(15)
_cell_length_b 15.1758(17)
_cell_length_c 11.7826(13)
_cell_measurement_reflns_used 1789
_cell_measurement_temperature 150.01(10)
_cell_measurement_theta_max 28.8600
_cell_measurement_theta_min 3.7890
_cell_volume 1688.9(4)
_computing_cell_refinement 'CrysAlisPro 1.171.39.29d (Rigaku OD, 2017)'
_computing_data_collection 'CrysAlisPro 1.171.39.29d (Rigaku OD, 2017)'
_computing_data_reduction 'CrysAlisPro 1.171.39.29d (Rigaku OD, 2017)'
_computing_molecular_graphics 'Olex2 (Dolomanov et al., 2009)'
_computing_publication_material 'Olex2 (Dolomanov et al., 2009)'
_computing_structure_refinement 'ShelXL (Sheldrick, 2015)'
_computing_structure_solution 'ShelXS (Sheldrick, 2008)'
_diffrn_ambient_environment N~2~
_diffrn_ambient_temperature 150.01(10)
_diffrn_detector 'CCD plate'
_diffrn_detector_area_resol_mean 16.1702
_diffrn_detector_type Eos
_diffrn_measured_fraction_theta_full 1.0
_diffrn_measured_fraction_theta_max 1.0
_diffrn_measurement_details
;
List of Runs (angles in degrees, time in seconds):

  # Type    Start    End  Width  t~exp~   \w     \q     \k     \f   Frames
#--------------------------------------------------------------------------
  1  \w    -48.00  47.00   1.00    1.53    --   19.60 -77.00 120.00   95
  2  \w    -46.00 -20.00   1.00    1.53    --   19.60 -77.00-150.00   26
  3  \w     25.00  51.00   1.00    1.53    --   19.60 -77.00-150.00   26
  4  \w      5.00  89.00   1.00    1.53    --   19.60  57.00-120.00   84
  5  \w     -7.00  18.00   1.00    1.53    --  -20.38 -99.00  60.00   25
;
_diffrn_measurement_device 'four-circle diffractometer'
_diffrn_measurement_device_type 'Xcalibur, Eos, Gemini'
_diffrn_measurement_method '\w scans'
_diffrn_orient_matrix_type 'CrysAlisPro convention (1999,Acta A55,543-557)'
_diffrn_orient_matrix_UB_11 -0.0709991000
_diffrn_orient_matrix_UB_12 0.0024328000
_diffrn_orient_matrix_UB_13 -0.0310003000
_diffrn_orient_matrix_UB_21 -0.0243506000
_diffrn_orient_matrix_UB_22 -0.0109588000
_diffrn_orient_matrix_UB_23 0.0511662000
_diffrn_orient_matrix_UB_31 -0.0020668000
_diffrn_orient_matrix_UB_32 0.0453965000
_diffrn_orient_matrix_UB_33 0.0139349000
_diffrn_radiation_monochromator graphite
_diffrn_radiation_probe x-ray
_diffrn_radiation_type MoK\a
_diffrn_radiation_wavelength 0.71073
_diffrn_reflns_av_R_equivalents 0.0628
_diffrn_reflns_av_unetI/netI 0.1266
_diffrn_reflns_limit_h_max 12
_diffrn_reflns_limit_h_min -13
_diffrn_reflns_limit_k_max 19
_diffrn_reflns_limit_k_min -20
_diffrn_reflns_limit_l_max 14
_diffrn_reflns_limit_l_min -14
_diffrn_reflns_number 7713
_diffrn_reflns_theta_full 28.82
_diffrn_reflns_theta_max 28.82
_diffrn_reflns_theta_min 3.33
_diffrn_source 'fine-focus sealed X-ray tube'
_diffrn_source_type 'Enhance (Mo) X-ray Source'
_exptl_absorpt_coefficient_mu 2.229
_exptl_absorpt_correction_T_max 1.00000
_exptl_absorpt_correction_T_min 0.23660
_exptl_absorpt_correction_type multi-scan
_exptl_absorpt_process_details
;
CrysAlisPro 1.171.39.29d (Rigaku Oxford Diffraction, 2017)
Empirical absorption correction using spherical harmonics,
 implemented in SCALE3 ABSPACK scaling algorithm.
;
_exptl_crystal_colour red
_exptl_crystal_density_diffrn 1.523
_exptl_crystal_density_method 'not measured'
_exptl_crystal_description clear
_exptl_crystal_F_000 784
_exptl_crystal_size_max 0.35
_exptl_crystal_size_mid 0.32
_exptl_crystal_size_min 0.16
_refine_diff_density_max 1.583
_refine_diff_density_min -1.928
_refine_diff_density_rms 0.118
_refine_ls_extinction_coef 0.0046(8)
_refine_ls_extinction_expression Fc^*^=kFc[1+0.001xFc^2^\l^3^/sin(2\q)]^-1/4^
_refine_ls_extinction_method SHELXL
_refine_ls_goodness_of_fit_ref 1.058
_refine_ls_hydrogen_treatment constr
_refine_ls_matrix_type full
_refine_ls_number_parameters 227
_refine_ls_number_reflns 3808
_refine_ls_number_restraints 0
_refine_ls_restrained_S_all 1.058
_refine_ls_R_factor_all 0.1725
_refine_ls_R_factor_gt 0.0958
_refine_ls_shift/su_max 0.000
_refine_ls_shift/su_mean 0.000
_refine_ls_structure_factor_coef Fsqd
_refine_ls_weighting_details 'calc w=1/[\s^2^(Fo^2^)+(0.0536P)^2^+6.6236P] where P=(Fo^2^+2Fc^2^)/3'
_refine_ls_weighting_scheme calc
_refine_ls_wR_factor_gt 0.1745
_refine_ls_wR_factor_ref 0.2162
_reflns_number_gt 2120
_reflns_number_total 4408
_reflns_threshold_expression >2sigma(I)
_cod_data_source_file c9ob01762c2.cif
_cod_data_source_block exp_1358
_cod_depositor_comments 'Adding full bibliography for 7157149--7157156.cif.'
_cod_database_code 7157154
_chemical_oxdiff_formula 'C H N Se'
_reflns_odcompleteness_completeness 99.44
_reflns_odcompleteness_iscentric 1
_reflns_odcompleteness_theta 26.32
_olex2_refinement_description
;
1. Fixed Uiso
 At 1.2 times of:
  All C(H) groups
2.a Aromatic/amide H refined with riding coordinates:
 C18(H18), C21(H21), C16(H16), C14(H14), C10(H10), C13(H13), C8(H8), C24(H24),
 C25(H25), C19(H19), C11(H11), C9(H9), C15(H15), C22(H22), C17(H17), C23(H23)
;
_olex2_date_sample_data_collection 2018-01-23
_olex2_submission_special_instructions 'No special instructions were received'
_oxdiff_exptl_absorpt_empirical_details
;
Empirical correction (ABSPACK) includes:
- Absorption correction using spherical harmonics
- Frame scaling
;
_oxdiff_exptl_absorpt_empirical_full_max 2.837
_oxdiff_exptl_absorpt_empirical_full_min 0.632

loop_
_space_group_symop_id
_space_group_symop_operation_xyz
1 'x, y, z'
2 '-x, y+1/2, -z+1/2'
3 '-x, -y, -z'
4 'x, -y-1/2, z-1/2'

loop_
_atom_site_label
_atom_site_type_symbol
_atom_site_fract_x
_atom_site_fract_y
_atom_site_fract_z
_atom_site_U_iso_or_equiv
_atom_site_adp_type
_atom_site_occupancy
_atom_site_calc_flag
_atom_site_refinement_flags_posn
Se4 Se 0.85069(10) 0.41717(6) 0.48062(7) 0.0567(4) Uani 1 d .
C18 C 0.7388(6) 0.5841(4) 0.7814(5) 0.0217(12) Uani 1 d .
H18 H 0.7784 0.5310 0.8114 0.026 Uiso 1 calc R
C7 C 0.6719(6) 0.5886(4) 0.6551(5) 0.0277(14) Uani 1 d .
C21 C 0.8439(7) 0.5745(5) 1.0390(5) 0.0339(15) Uani 1 d .
H21 H 0.8254 0.5201 1.0029 0.041 Uiso 1 calc R
N5 N 0.8219(6) 0.4708(4) 0.6088(5) 0.0393(14) Uani 1 d .
C16 C 0.3859(7) 0.6181(4) -0.1067(6) 0.0359(16) Uani 1 d .
H16 H 0.4377 0.5998 -0.1610 0.043 Uiso 1 calc R
C14 C 0.1756(7) 0.6770(4) -0.0626(6) 0.0373(16) Uani 1 d .
H14 H 0.0847 0.6991 -0.0874 0.045 Uiso 1 calc R
C10 C 0.5192(9) 0.6032(5) 0.2723(9) 0.061(3) Uani 1 d .
H10 H 0.5786 0.5785 0.2277 0.073 Uiso 1 calc R
C13 C 0.2312(8) 0.6707(5) 0.0533(6) 0.0417(17) Uani 1 d .
H13 H 0.1775 0.6885 0.1064 0.050 Uiso 1 calc R
C8 C 0.5642(7) 0.6477(4) 0.6090(6) 0.0360(16) Uani 1 d .
H8 H 0.5256 0.6844 0.6577 0.043 Uiso 1 calc R
C24 C 0.9016(7) 0.7349(5) 1.1479(6) 0.0420(18) Uani 1 d .
H24 H 0.9215 0.7889 1.1847 0.050 Uiso 1 calc R
N3 N 0.7274(8) 0.4826(4) 0.3854(5) 0.0557(19) Uani 1 d .
C1 C 0.5628(8) 0.6003(5) 0.4080(6) 0.045(2) Uani 1 d .
C12 C 0.3646(9) 0.6385(4) 0.0922(6) 0.0422(19) Uani 1 d .
C25 C 0.8400(6) 0.7320(4) 1.0314(6) 0.0337(15) Uani 1 d .
H25 H 0.8189 0.7844 0.9907 0.040 Uiso 1 calc R
C19 C 0.7438(6) 0.6514(4) 0.8509(6) 0.0294(14) Uani 1 d .
H19 H 0.7024 0.7036 0.8194 0.035 Uiso 1 calc R
C2 C 0.6702(8) 0.5378(5) 0.4521(6) 0.0389(17) Uani 1 d .
C11 C 0.4109(10) 0.6366(5) 0.2259(9) 0.065(3) Uani 1 d .
H11 H 0.3528 0.6622 0.2710 0.078 Uiso 1 calc R
C6 C 0.7224(7) 0.5319(4) 0.5758(5) 0.0275(14) Uani 1 d .
C9 C 0.5136(8) 0.6514(4) 0.4865(7) 0.0433(19) Uani 1 d .
H9 H 0.4419 0.6914 0.4583 0.052 Uiso 1 calc R
C15 C 0.2521(7) 0.6511(4) -0.1418(6) 0.0346(15) Uani 1 d .
H15 H 0.2132 0.6560 -0.2204 0.042 Uiso 1 calc R
C22 C 0.9047(8) 0.5778(5) 1.1543(6) 0.0452(18) Uani 1 d .
H22 H 0.9265 0.5258 1.1957 0.054 Uiso 1 calc R
C17 C 0.4433(7) 0.6122(4) 0.0111(7) 0.0425(19) Uani 1 d .
H17 H 0.5346 0.5906 0.0360 0.051 Uiso 1 calc R
C23 C 0.9338(8) 0.6578(5) 1.2097(6) 0.0469(19) Uani 1 d .
H23 H 0.9748 0.6598 1.2882 0.056 Uiso 1 calc R
C20 C 0.8089(6) 0.6519(4) 0.9739(6) 0.0296(14) Uani 1 d .

loop_
_atom_site_aniso_label
_atom_site_aniso_U_11
_atom_site_aniso_U_22
_atom_site_aniso_U_33
_atom_site_aniso_U_23
_atom_site_aniso_U_13
_atom_site_aniso_U_12
Se4 0.0756(7) 0.0552(6) 0.0444(5) -0.0169(4) 0.0243(4) -0.0059(5)
C18 0.024(3) 0.016(3) 0.026(3) 0.003(2) 0.008(2) 0.000(2)
C7 0.032(3) 0.025(3) 0.026(3) 0.001(3) 0.005(3) -0.008(3)
C21 0.042(4) 0.040(4) 0.019(3) 0.000(3) 0.006(3) -0.008(3)
N5 0.050(3) 0.043(3) 0.028(3) -0.011(3) 0.015(3) -0.009(3)
C16 0.039(4) 0.034(4) 0.039(4) -0.003(3) 0.019(3) -0.003(3)
C14 0.035(4) 0.035(4) 0.043(4) 0.005(3) 0.011(3) 0.006(3)
C10 0.048(5) 0.036(4) 0.100(8) 0.005(5) 0.020(5) -0.010(4)
C13 0.056(5) 0.044(4) 0.029(4) 0.001(3) 0.017(4) -0.004(4)
C8 0.041(4) 0.030(3) 0.032(4) 0.009(3) -0.004(3) -0.011(3)
C24 0.038(4) 0.050(4) 0.035(4) -0.019(4) -0.001(3) 0.012(3)
N3 0.092(5) 0.056(4) 0.025(3) -0.019(3) 0.026(3) -0.036(4)
C1 0.059(5) 0.035(4) 0.031(4) 0.001(3) -0.010(4) -0.032(4)
C12 0.070(5) 0.036(4) 0.016(3) 0.004(3) -0.001(3) -0.027(4)
C25 0.027(3) 0.034(3) 0.039(4) -0.005(3) 0.003(3) 0.015(3)
C19 0.024(3) 0.034(3) 0.031(4) 0.007(3) 0.007(3) 0.002(3)
C2 0.054(4) 0.039(4) 0.023(3) 0.009(3) 0.005(3) -0.018(4)
C11 0.060(5) 0.039(4) 0.102(8) 0.006(5) 0.033(6) -0.012(4)
C6 0.037(3) 0.026(3) 0.016(3) 0.007(3) -0.003(3) -0.008(3)
C9 0.047(4) 0.029(3) 0.046(5) 0.017(3) -0.010(4) -0.009(3)
C15 0.038(4) 0.042(4) 0.021(3) 0.001(3) 0.000(3) 0.004(3)
C22 0.052(4) 0.056(5) 0.025(4) 0.015(4) 0.000(3) 0.000(4)
C17 0.030(4) 0.034(4) 0.060(5) 0.014(4) 0.001(4) -0.002(3)
C23 0.050(4) 0.064(5) 0.025(4) -0.002(4) 0.004(3) 0.010(4)
C20 0.023(3) 0.040(4) 0.027(3) -0.001(3) 0.008(3) 0.000(3)

loop_
_atom_type_symbol
_atom_type_description
_atom_type_scat_dispersion_real
_atom_type_scat_dispersion_imag
_atom_type_scat_source
C C 0.0033 0.0016 'International Tables Vol C Tables 4.2.6.8 and 6.1.1.4'
H H 0.0000 0.0000 'International Tables Vol C Tables 4.2.6.8 and 6.1.1.4'
N N 0.0061 0.0033 'International Tables Vol C Tables 4.2.6.8 and 6.1.1.4'
Se Se -0.0929 2.2259 'International Tables Vol C Tables 4.2.6.8 and 6.1.1.4'

loop_
_geom_angle_atom_site_label_1
_geom_angle_atom_site_label_2
_geom_angle_atom_site_label_3
_geom_angle
N3 Se4 N5 94.7(3)
C19 C18 C7 122.8(5)
C8 C7 C18 123.6(6)
C8 C7 C6 117.2(6)
C6 C7 C18 119.2(5)
C22 C21 C20 121.3(6)
C6 N5 Se4 107.2(4)
C15 C16 C17 119.1(6)
C15 C14 C13 120.6(6)
C11 C10 C1 120.6(10)
C12 C13 C14 120.9(6)
C7 C8 C9 119.6(7)
C23 C24 C25 120.3(7)
C2 N3 Se4 106.4(5)
C2 C1 C10 114.6(7)
C9 C1 C10 128.1(7)
C9 C1 C2 117.3(7)
C13 C12 C11 114.0(7)
C13 C12 C17 118.6(6)
C17 C12 C11 127.4(7)
C24 C25 C20 121.1(6)
C18 C19 C20 125.6(6)
N3 C2 C1 123.9(7)
N3 C2 C6 116.8(7)
C1 C2 C6 119.3(7)
C10 C11 C12 121.4(10)
C7 C6 C2 121.9(6)
N5 C6 C7 123.3(5)
N5 C6 C2 114.8(6)
C1 C9 C8 124.6(7)
C14 C15 C16 120.5(6)
C21 C22 C23 120.5(7)
C16 C17 C12 120.3(6)
C24 C23 C22 119.5(7)
C21 C20 C19 123.1(6)
C25 C20 C21 117.3(6)
C25 C20 C19 119.6(6)

loop_
_geom_bond_atom_site_label_1
_geom_bond_atom_site_label_2
_geom_bond_distance
Se4 N5 1.786(5)
Se4 N3 1.767(7)
C18 C7 1.500(8)
C18 C19 1.305(8)
C7 C8 1.397(9)
C7 C6 1.425(9)
C21 C22 1.368(9)
C21 C20 1.405(9)
N5 C6 1.336(8)
C16 C15 1.368(9)
C16 C17 1.391(10)
C14 C13 1.366(9)
C14 C15 1.358(9)
C10 C1 1.570(12)
C10 C11 1.191(11)
C13 C12 1.366(10)
C8 C9 1.429(9)
C24 C25 1.382(9)
C24 C23 1.379(10)
N3 C2 1.341(9)
C1 C2 1.423(10)
C1 C9 1.363(10)
C12 C11 1.549(12)
C12 C17 1.392(10)
C25 C20 1.395(9)
C19 C20 1.459(9)
C2 C6 1.446(8)
C22 C23 1.380(10)
